data_1100936
loop_
_publ_author_name
'Becker, Gerd'
'Brombach, Heike'
'Horner, Stephen T.'
'Niecke, Edgar'
'Schwarz, Wolfgang'
'Streubel, Rainer'
'W\"urthwein, Ernst-Ulrich'

_publ_contact_author
;
        Gerd Becker
        Institut fuer Anorganische Chemie
        Universitaet Stuttgart
        70569 Stuttgart
        Germany
;
_publ_contact_author_email becker@iac.uni-stuttgart.de
_publ_contact_author_fax '(+49 711) 685 4241'
_publ_contact_author_phone '(+49 711) 685 4221'
_publ_section_title
;
 Synthesis and Structure of K^+^[^i^PrN\\db C\\db P]^-^,
 a 1-Aza-3\l^3^-phospha-3-allenide
;
_journal_coden_ASTM INOCAJ
_journal_issue 9
_journal_name_full 'Inorganic Chemistry'
_journal_page_first 3080
_journal_page_last 3086
_journal_paper_doi 10.1021/ic048162+
_journal_volume 44
_journal_year 2005
_chemical_formula_sum 'C7 H16 N P Si'
_chemical_formula_weight 173.27
_space_group_IT_number 11
_symmetry_cell_setting monoclinic
_symmetry_space_group_name_Hall '-P 2yb'
_symmetry_space_group_name_H-M 'P 1 21/m 1'
_atom_sites_solution_hydrogens geom
_atom_sites_solution_primary direct
_atom_sites_solution_secondary difmap
_cell_angle_alpha 90.00
_cell_angle_beta 112.21(2)
_cell_angle_gamma 90.00
_cell_formula_units_Z 2
_cell_length_a 7.285(3)
_cell_length_b 10.067(4)
_cell_length_c 8.103(2)
_cell_measurement_reflns_used 45
_cell_measurement_temperature 293(2)
_cell_measurement_theta_max 18
_cell_measurement_theta_min 14
_cell_volume 550.2(3)
_diffrn_ambient_temperature 173(2)
_diffrn_detector_area_resol_mean ?
_diffrn_measured_fraction_theta_full 0.997
_diffrn_measured_fraction_theta_max 0.996
_diffrn_measurement_device_type 'Siemens P4'
_diffrn_measurement_method Wyckoff-Scan
_diffrn_radiation_monochromator graphite
_diffrn_radiation_source 'normal-focus sealed tube'
_diffrn_radiation_type MoK\a
_diffrn_radiation_wavelength 0.71073
_diffrn_reflns_av_R_equivalents 0.0263
_diffrn_reflns_av_sigmaI/netI 0.0210
_diffrn_reflns_limit_h_max 10
_diffrn_reflns_limit_h_min -1
_diffrn_reflns_limit_k_max 14
_diffrn_reflns_limit_k_min -14
_diffrn_reflns_limit_l_max 10
_diffrn_reflns_limit_l_min -11
_diffrn_reflns_number 3887
_diffrn_reflns_theta_full 25.00
_diffrn_reflns_theta_max 30.02
_diffrn_reflns_theta_min 2.72
_diffrn_standards_decay_% ?
_diffrn_standards_interval_count 98
_diffrn_standards_interval_time ?
_diffrn_standards_number 2
_exptl_absorpt_coefficient_mu 0.302
_exptl_absorpt_correction_T_max 0.860
_exptl_absorpt_correction_T_min 0.765
_exptl_absorpt_correction_type psi-scan
_exptl_absorpt_process_details '(North et al., 1968)'
_exptl_crystal_colour yellow
_exptl_crystal_density_diffrn 1.046
_exptl_crystal_density_meas ?
_exptl_crystal_density_method 'not measured'
_exptl_crystal_description cylinder
_exptl_crystal_F_000 188
_exptl_crystal_size_max 0.4
_exptl_crystal_size_mid 0.4
_exptl_crystal_size_min 0.4
_exptl_crystal_size_rad 0.15
_refine_diff_density_max 0.412
_refine_diff_density_min -0.212
_refine_diff_density_rms 0.044
_refine_ls_extinction_coef ?
_refine_ls_extinction_method none
_refine_ls_goodness_of_fit_ref 1.080
_refine_ls_hydrogen_treatment mixed
_refine_ls_matrix_type full
_refine_ls_number_parameters 89
_refine_ls_number_reflns 1689
_refine_ls_number_restraints 0
_refine_ls_restrained_S_all 1.080
_refine_ls_R_factor_all 0.0327
_refine_ls_R_factor_gt 0.0296
_refine_ls_shift/su_max 0.061
_refine_ls_shift/su_mean 0.009
_refine_ls_structure_factor_coef Fsqd
_refine_ls_weighting_details 'w=1/[\s^2^(Fo^2^)+(0.0557P)^2^+0.0442P] where P=(Fo^2^+2Fc^2^)/3'
_refine_ls_weighting_scheme calc
_refine_ls_wR_factor_gt 0.0858
_refine_ls_wR_factor_ref 0.0889
_reflns_number_gt 1555
_reflns_number_total 1689
_reflns_threshold_expression >2sigma(I)
_cod_depositor_comments
;
The following automatic conversions were performed:
'_symmetry_cell_setting' value 'Monoclinic' changed to 'monoclinic'
according to '/home/saulius/struct/CIF-dictionaries/cif_core.dic'
dictionary named 'cif_core.dic' version 2.4.1 from
2010-06-29.

'_exptl_absorpt_correction_type' value 'PSI-SCAN' changed to
'psi-scan' according to
'/home/saulius/struct/CIF-dictionaries/cif_core.dic' dictionary named
'cif_core.dic' version 2.4.1 from 2010-06-29.

Automatic conversion script
Id: cif_fix_enum 1527 2010-12-29 10:47:43Z saulius 
;
_cod_original_sg_symbol_H-M P21/m
_cod_database_code 1100936

loop_
_symmetry_equiv_pos_as_xyz
'x, y, z'
'-x, y+1/2, -z'
'-x, -y, -z'
'x, -y-1/2, z'

loop_
_atom_site_label
_atom_site_type_symbol
_atom_site_fract_x
_atom_site_fract_y
_atom_site_fract_z
_atom_site_U_iso_or_equiv
_atom_site_adp_type
_atom_site_occupancy
_atom_site_symmetry_multiplicity
_atom_site_calc_flag
_atom_site_refinement_flags
_atom_site_disorder_assembly
_atom_site_disorder_group
P P 0.19698(5) 0.2500 -0.20981(5) 0.03990(13) Uani 1 2 d S . .
C C 0.39322(18) 0.2500 -0.04174(15) 0.0280(2) Uani 1 2 d S . .
N N 0.56125(15) 0.2500 0.09777(13) 0.0294(2) Uani 1 2 d S . .
C1 C 0.74870(18) 0.2500 0.06212(17) 0.0328(3) Uani 1 2 d S . .
H1A H 0.848(3) 0.2500 0.180(2) 0.034(4) Uiso 1 2 d S . .
Si Si 0.57488(5) 0.2500 0.32101(4) 0.02920(12) Uani 1 2 d S . .
C11 C 0.7631(2) 0.12446(12) -0.0360(2) 0.0488(3) Uani 1 1 d . . .
H11A H 0.886(2) 0.1252(17) -0.0507(19) 0.056(4) Uiso 1 1 d . . .
H11B H 0.657(3) 0.1207(18) -0.144(2) 0.062(5) Uiso 1 1 d . . .
H11C H 0.754(3) 0.0456(19) 0.029(2) 0.070(5) Uiso 1 1 d . . .
C21 C 0.3173(2) 0.2500 0.3126(2) 0.0466(4) Uani 1 2 d S . .
H21A H 0.247(2) 0.329(2) 0.256(2) 0.078(6) Uiso 1 1 d . . .
H21B H 0.310(4) 0.2500 0.424(4) 0.072(8) Uiso 1 2 d S . .
C22 C 0.71175(19) 0.09784(11) 0.43133(14) 0.0430(2) Uani 1 1 d . . .
H22A H 0.842(3) 0.099(2) 0.432(2) 0.064(5) Uiso 1 1 d . . .
H22B H 0.645(2) 0.0191(19) 0.376(2) 0.068(5) Uiso 1 1 d . . .
H22C H 0.722(2) 0.096(2) 0.552(2) 0.068(5) Uiso 1 1 d . . .

loop_
_atom_site_aniso_label
_atom_site_aniso_U_11
_atom_site_aniso_U_22
_atom_site_aniso_U_33
_atom_site_aniso_U_23
_atom_site_aniso_U_13
_atom_site_aniso_U_12
P 0.03051(19) 0.0522(2) 0.02985(19) 0.000 0.00327(14) 0.000
C 0.0288(5) 0.0303(5) 0.0258(5) 0.000 0.0113(4) 0.000
N 0.0249(4) 0.0397(5) 0.0239(4) 0.000 0.0098(4) 0.000
C1 0.0257(5) 0.0425(7) 0.0324(6) 0.000 0.0133(5) 0.000
Si 0.03068(19) 0.03395(19) 0.02281(17) 0.000 0.00993(13) 0.000
C11 0.0492(6) 0.0433(5) 0.0667(8) -0.0030(5) 0.0364(6) 0.0057(5)
C21 0.0394(7) 0.0668(11) 0.0411(8) 0.000 0.0239(6) 0.000
C22 0.0517(6) 0.0379(5) 0.0335(5) 0.0055(4) 0.0094(4) 0.0023(4)

loop_
_atom_type_symbol
_atom_type_description
_atom_type_scat_dispersion_real
_atom_type_scat_dispersion_imag
_atom_type_scat_source
C C 0.0033 0.0016 'International Tables Vol C Tables 4.2.6.8 and 6.1.1.4'
H H 0.0000 0.0000 'International Tables Vol C Tables 4.2.6.8 and 6.1.1.4'
N N 0.0061 0.0033 'International Tables Vol C Tables 4.2.6.8 and 6.1.1.4'
Si Si 0.0817 0.0704 'International Tables Vol C Tables 4.2.6.8 and 6.1.1.4'
P P 0.1023 0.0942 'International Tables Vol C Tables 4.2.6.8 and 6.1.1.4'

loop_
_geom_angle_atom_site_label_1
_geom_angle_atom_site_label_2
_geom_angle_atom_site_label_3
_geom_angle
_geom_angle_site_symmetry_1
_geom_angle_site_symmetry_3
_geom_angle_publ_flag
N C P 178.68(10) . . ?
C N C1 117.00(10) . . ?
C N Si 123.48(9) . . ?
C1 N Si 119.52(8) . . ?
N C1 C11 110.47(7) . . ?
N C1 C11 110.47(7) . 4_565 ?
C11 C1 C11 112.73(13) . 4_565 ?
N C1 H1A 102.1(11) . . ?
C11 C1 H1A 110.3(5) . . ?
C11 C1 H1A 110.3(5) 4_565 . ?
N Si C21 107.29(7) . . ?
N Si C22 107.64(4) . 4_565 ?
C21 Si C22 111.65(5) . 4_565 ?
N Si C22 107.64(4) . . ?
C21 Si C22 111.65(5) . . ?
C22 Si C22 110.73(8) 4_565 . ?
C1 C11 H11A 108.4(10) . . ?
C1 C11 H11B 109.3(11) . . ?
H11A C11 H11B 112.1(14) . . ?
C1 C11 H11C 111.3(10) . . ?
H11A C11 H11C 109.8(15) . . ?
H11B C11 H11C 106.0(16) . . ?
Si C21 H21A 111.3(11) . . ?
Si C21 H21B 113.3(16) . . ?
H21A C21 H21B 104.4(13) . . ?
Si C22 H22A 110.5(12) . . ?
Si C22 H22B 112.0(10) . . ?
H22A C22 H22B 110.4(16) . . ?
Si C22 H22C 109.4(11) . . ?
H22A C22 H22C 107.5(14) . . ?
H22B C22 H22C 106.9(16) . . ?

loop_
_geom_bond_atom_site_label_1
_geom_bond_atom_site_label_2
_geom_bond_distance
_geom_bond_site_symmetry_2
_geom_bond_publ_flag
P C 1.5578(14) . ?
C N 1.3154(15) . ?
N C1 1.4988(16) . ?
N Si 1.7738(11) . ?
C1 C11 1.5180(14) . ?
C1 C11 1.5180(14) 4_565 ?
C1 H1A 0.956(18) . ?
Si C21 1.8521(17) . ?
Si C22 1.8617(12) 4_565 ?
Si C22 1.8617(12) . ?
C11 H11A 0.947(16) . ?
C11 H11B 0.926(17) . ?
C11 H11C 0.970(18) . ?
C21 H21A 0.96(2) . ?
C21 H21B 0.92(3) . ?
C22 H22A 0.945(17) . ?
C22 H22B 0.949(19) . ?
C22 H22C 0.956(17) . ?

loop_
_cod_changelog_entry_id
_cod_changelog_entry_author
_cod_changelog_entry_date
_cod_changelog_entry_text
1 'Vaitkus, Antanas' 2021-10-24T01:00:00+03:00 'Updated bibliographic information.'
